data_4028628
loop_
_publ_author_name
'Sandra Milosevic'
'Antonio Togni'

_publ_section_title
;
 Enantioselective 1,3-Dipolar Cycloaddition of C,N-Cyclic Azomethine
 Imines to Unsaturated Nitriles Catalyzed by NiII-Pigiphos
;
_journal_name_full 'Journal of Organic Chemistry'
_journal_page_first 9638
_journal_page_last 9646
_journal_paper_doi 10.1021/jo401247d
_journal_volume 78
_journal_year 2013
_chemical_absolute_configuration ad
_chemical_formula_moiety 'C19 H16 Br N3 O'
_chemical_formula_sum 'C19 H16 Br N3 O'
_chemical_formula_weight 382.26
_chemical_name_systematic
; 
 ? 
;
_space_group_IT_number 170
_symmetry_cell_setting hexagonal
_symmetry_Int_Tables_number 170
_symmetry_space_group_name_Hall 'P 65'
_symmetry_space_group_name_H-M 'P 65'
_atom_sites_solution_hydrogens geom
_atom_sites_solution_primary direct
_atom_sites_solution_secondary difmap
_audit_creation_method SHELXL-97
_cell_angle_alpha 90.00
_cell_angle_beta 90.00
_cell_angle_gamma 120.00
_cell_formula_units_Z 6
_cell_length_a 19.3207(8)
_cell_length_b 19.3207(8)
_cell_length_c 8.1719(5)
_cell_measurement_reflns_used 9481
_cell_measurement_temperature 100(2)
_cell_measurement_theta_max 26.29
_cell_measurement_theta_min 2.77
_cell_volume 2641.8(2)
_computing_cell_refinement 'Bruker SAINT'
_computing_data_collection 'Bruker APEX2'
_computing_data_reduction 'Bruker SAINT'
_computing_molecular_graphics 'Bruker SHELXTL'
_computing_publication_material 'Bruker SHELXTL'
_computing_structure_refinement 'SHELXL-97 (Sheldrick, 1997)'
_computing_structure_solution 'SHELXS-97 (Sheldrick, 1990)'
_diffrn_ambient_temperature 100(2)
_diffrn_measured_fraction_theta_full 0.993
_diffrn_measured_fraction_theta_max 0.993
_diffrn_measurement_device_type 'CCD area detector'
_diffrn_measurement_method 'phi scans'
_diffrn_radiation_monochromator graphite
_diffrn_radiation_source 'sealed tube'
_diffrn_radiation_type MoK\a
_diffrn_radiation_wavelength 0.71073
_diffrn_reflns_av_R_equivalents 0.0467
_diffrn_reflns_av_sigmaI/netI 0.0426
_diffrn_reflns_limit_h_max 26
_diffrn_reflns_limit_h_min -26
_diffrn_reflns_limit_k_max 27
_diffrn_reflns_limit_k_min -27
_diffrn_reflns_limit_l_max 11
_diffrn_reflns_limit_l_min -11
_diffrn_reflns_number 40485
_diffrn_reflns_theta_full 30.48
_diffrn_reflns_theta_max 30.48
_diffrn_reflns_theta_min 2.11
_exptl_absorpt_coefficient_mu 2.344
_exptl_absorpt_correction_T_max 0.7977
_exptl_absorpt_correction_T_min 0.6100
_exptl_absorpt_correction_type empirical
_exptl_absorpt_process_details SADABS-2004/1
_exptl_crystal_colour colourless
_exptl_crystal_density_diffrn 1.442
_exptl_crystal_description needle
_exptl_crystal_F_000 1164
_exptl_crystal_recrystallization_method methanol
_exptl_crystal_size_max 0.23
_exptl_crystal_size_mid 0.13
_exptl_crystal_size_min 0.10
_platon_squeeze_details
;
;
_refine_diff_density_max 0.449
_refine_diff_density_min -0.432
_refine_diff_density_rms 0.059
_refine_ls_abs_structure_details 'Flack H D (1983), Acta Cryst. A39, 876-881'
_refine_ls_abs_structure_Flack 0.012(6)
_refine_ls_extinction_method none
_refine_ls_goodness_of_fit_ref 1.049
_refine_ls_hydrogen_treatment constr
_refine_ls_matrix_type full
_refine_ls_number_parameters 217
_refine_ls_number_reflns 5284
_refine_ls_number_restraints 1
_refine_ls_restrained_S_all 1.048
_refine_ls_R_factor_all 0.0421
_refine_ls_R_factor_gt 0.0328
_refine_ls_shift/su_max 0.002
_refine_ls_shift/su_mean 0.000
_refine_ls_structure_factor_coef Fsqd
_refine_ls_weighting_details 'calc w=1/[\s^2^(Fo^2^)+(0.0380P)^2^+0.0000P] where P=(Fo^2^+2Fc^2^)/3'
_refine_ls_weighting_scheme calc
_refine_ls_wR_factor_gt 0.0718
_refine_ls_wR_factor_ref 0.0742
_reflns_number_gt 4565
_reflns_number_total 5284
_reflns_threshold_expression >2sigma(I)
_cod_data_source_file jo401247d_si_003.cif
_cod_data_source_block sm99a
_cod_database_code 4028628

loop_
_symmetry_equiv_pos_as_xyz
'x, y, z'
'-y, x-y, z+2/3'
'-x+y, -x, z+1/3'
'-x, -y, z+1/2'
'y, -x+y, z+1/6'
'x-y, x, z+5/6'

loop_
_atom_site_label
_atom_site_type_symbol
_atom_site_fract_x
_atom_site_fract_y
_atom_site_fract_z
_atom_site_U_iso_or_equiv
_atom_site_adp_type
_atom_site_occupancy
_atom_site_symmetry_multiplicity
_atom_site_calc_flag
_atom_site_refinement_flags
Br1 Br 1.023851(14) 0.821614(12) 1.08082(4) 0.03475(7) Uani 1 1 d .
O1 O 0.77862(9) 0.23858(9) 0.7354(2) 0.0293(3) Uani 1 1 d .
N1 N 0.85915(10) 0.37184(10) 0.7092(2) 0.0193(3) Uani 1 1 d .
N2 N 0.91324(10) 0.44382(10) 0.7932(2) 0.0185(3) Uani 1 1 d .
N22 N 0.65839(12) 0.41701(13) 0.8518(3) 0.0333(5) Uani 1 1 d .
C3 C 0.85907(11) 0.46937(11) 0.8624(2) 0.0161(4) Uani 1 1 d .
H3 H 0.8313 0.4349 0.9593 0.019 Uiso 1 1 calc R
C4 C 0.79560(12) 0.45002(12) 0.7239(3) 0.0204(4) Uani 1 1 d .
H4 H 0.8149 0.4967 0.6481 0.024 Uiso 1 1 calc R
C5 C 0.79337(13) 0.37884(13) 0.6329(3) 0.0246(5) Uani 1 1 d .
H5A H 0.7414 0.3294 0.6490 0.030 Uiso 1 1 calc R
H5B H 0.8027 0.3899 0.5143 0.030 Uiso 1 1 calc R
C6 C 0.97017(12) 0.50341(12) 0.6754(2) 0.0203(4) Uani 1 1 d .
H6A H 0.9407 0.5148 0.5905 0.024 Uiso 1 1 calc R
H6B H 1.0015 0.4822 0.6208 0.024 Uiso 1 1 calc R
C7 C 1.02540(12) 0.57894(12) 0.7674(3) 0.0204(4) Uani 1 1 d .
H7A H 1.0609 0.5689 0.8387 0.025 Uiso 1 1 calc R
H7B H 1.0594 0.6212 0.6882 0.025 Uiso 1 1 calc R
C8 C 0.98044(12) 0.60780(12) 0.8702(2) 0.0174(4) Uani 1 1 d .
C9 C 1.01689(11) 0.68735(11) 0.9226(3) 0.0207(4) Uani 1 1 d .
H9 H 1.0710 0.7235 0.8952 0.025 Uiso 1 1 calc R
C10 C 0.97403(13) 0.71322(12) 1.0144(3) 0.0225(4) Uani 1 1 d .
C11 C 0.89549(11) 0.66132(12) 1.0619(3) 0.0205(4) Uani 1 1 d .
H11 H 0.8667 0.6797 1.1255 0.025 Uiso 1 1 calc R
C12 C 0.86066(11) 0.58259(12) 1.0140(3) 0.0200(4) Uani 1 1 d .
H12 H 0.8076 0.5460 1.0481 0.024 Uiso 1 1 calc R
C13 C 0.90145(11) 0.55524(11) 0.9165(3) 0.0169(3) Uani 1 1 d .
C14 C 0.84245(12) 0.29883(12) 0.7709(3) 0.0215(4) Uani 1 1 d .
C15 C 0.90257(12) 0.29166(12) 0.8730(2) 0.0193(4) Uani 1 1 d .
C16 C 0.87330(13) 0.22636(12) 0.9783(3) 0.0216(4) Uani 1 1 d .
H16 H 0.8173 0.1921 0.9897 0.026 Uiso 1 1 calc R
C17 C 0.92575(12) 0.21084(12) 1.0671(3) 0.0238(4) Uani 1 1 d .
H17 H 0.9055 0.1664 1.1394 0.029 Uiso 1 1 calc R
C18 C 1.00719(13) 0.26023(13) 1.0495(3) 0.0259(5) Uani 1 1 d .
H18 H 1.0430 0.2494 1.1090 0.031 Uiso 1 1 calc R
C19 C 1.03693(12) 0.32552(12) 0.9454(3) 0.0225(4) Uani 1 1 d .
H19 H 1.0930 0.3592 0.9338 0.027 Uiso 1 1 calc R
C20 C 0.98502(12) 0.34203(12) 0.8574(2) 0.0201(4) Uani 1 1 d .
H20 H 1.0056 0.3873 0.7873 0.024 Uiso 1 1 calc R
C21 C 0.71843(13) 0.43159(13) 0.7936(3) 0.0246(5) Uani 1 1 d .

loop_
_atom_site_aniso_label
_atom_site_aniso_U_11
_atom_site_aniso_U_22
_atom_site_aniso_U_33
_atom_site_aniso_U_23
_atom_site_aniso_U_13
_atom_site_aniso_U_12
Br1 0.02829(12) 0.01673(10) 0.05406(15) -0.00530(10) 0.00710(11) 0.00739(9)
O1 0.0254(7) 0.0188(7) 0.0399(9) -0.0049(7) -0.0126(7) 0.0082(6)
N1 0.0198(8) 0.0187(8) 0.0199(9) -0.0054(6) -0.0057(6) 0.0099(7)
N2 0.0169(8) 0.0173(8) 0.0216(9) -0.0008(6) 0.0012(6) 0.0087(7)
N22 0.0218(9) 0.0399(12) 0.0388(12) -0.0072(9) -0.0083(8) 0.0159(9)
C3 0.0135(8) 0.0176(9) 0.0161(9) 0.0021(7) -0.0008(7) 0.0069(7)
C4 0.0205(9) 0.0201(9) 0.0204(10) -0.0017(8) -0.0049(8) 0.0102(8)
C5 0.0259(10) 0.0260(11) 0.0253(11) -0.0062(8) -0.0092(8) 0.0155(9)
C6 0.0221(10) 0.0208(10) 0.0171(10) 0.0012(8) 0.0035(8) 0.0101(8)
C7 0.0193(9) 0.0214(9) 0.0203(10) 0.0017(8) 0.0042(8) 0.0100(8)
C8 0.0181(9) 0.0190(9) 0.0154(9) 0.0027(7) -0.0002(7) 0.0094(7)
C9 0.0189(9) 0.0185(9) 0.0214(10) 0.0023(8) 0.0016(8) 0.0070(7)
C10 0.0243(10) 0.0176(9) 0.0241(10) -0.0003(8) -0.0014(8) 0.0094(8)
C11 0.0176(9) 0.0230(9) 0.0228(11) -0.0038(8) -0.0024(8) 0.0116(8)
C12 0.0136(9) 0.0207(10) 0.0239(10) 0.0003(8) -0.0020(7) 0.0071(8)
C13 0.0181(8) 0.0181(9) 0.0155(8) 0.0010(8) -0.0025(8) 0.0097(7)
C14 0.0218(9) 0.0213(9) 0.0231(11) -0.0035(8) -0.0006(8) 0.0121(8)
C15 0.0208(9) 0.0189(9) 0.0195(10) -0.0049(7) -0.0013(7) 0.0108(8)
C16 0.0203(10) 0.0201(10) 0.0226(10) -0.0039(8) -0.0029(8) 0.0086(8)
C17 0.0252(10) 0.0207(9) 0.0243(11) 0.0017(9) -0.0006(9) 0.0107(8)
C18 0.0237(10) 0.0307(11) 0.0274(12) -0.0024(9) -0.0044(9) 0.0166(9)
C19 0.0187(9) 0.0258(10) 0.0224(11) -0.0033(8) -0.0013(8) 0.0108(8)
C20 0.0216(10) 0.0189(9) 0.0200(10) -0.0015(7) 0.0017(8) 0.0103(8)
C21 0.0240(10) 0.0218(10) 0.0301(12) -0.0057(8) -0.0119(8) 0.0129(9)

loop_
_atom_type_symbol
_atom_type_description
_atom_type_scat_dispersion_real
_atom_type_scat_dispersion_imag
_atom_type_scat_source
C C 0.0033 0.0016 'International Tables Vol C Tables 4.2.6.8 and 6.1.1.4'
H H 0.0000 0.0000 'International Tables Vol C Tables 4.2.6.8 and 6.1.1.4'
N N 0.0061 0.0033 'International Tables Vol C Tables 4.2.6.8 and 6.1.1.4'
O O 0.0106 0.0060 'International Tables Vol C Tables 4.2.6.8 and 6.1.1.4'
Br Br -0.2901 2.4595 'International Tables Vol C Tables 4.2.6.8 and 6.1.1.4'

loop_
_geom_angle_atom_site_label_1
_geom_angle_atom_site_label_2
_geom_angle_atom_site_label_3
_geom_angle
C14 N1 N2 120.30(16)
C14 N1 C5 118.40(17)
N2 N1 C5 110.88(15)
N1 N2 C3 102.35(14)
N1 N2 C6 109.99(15)
C3 N2 C6 111.38(15)
N2 C3 C13 113.33(16)
N2 C3 C4 104.13(15)
C13 C3 C4 113.85(16)
C21 C4 C5 113.52(17)
C21 C4 C3 110.87(17)
C5 C4 C3 103.27(15)
N1 C5 C4 103.62(16)
N2 C6 C7 108.62(16)
C8 C7 C6 112.16(16)
C13 C8 C9 118.82(18)
C13 C8 C7 120.38(18)
C9 C8 C7 120.80(18)
C10 C9 C8 119.96(18)
C9 C10 C11 121.67(19)
C9 C10 Br1 119.32(15)
C11 C10 Br1 119.00(16)
C12 C11 C10 118.12(19)
C11 C12 C13 121.56(18)
C12 C13 C8 119.81(17)
C12 C13 C3 119.09(17)
C8 C13 C3 121.10(17)
O1 C14 N1 119.50(19)
O1 C14 C15 120.05(18)
N1 C14 C15 120.37(17)
C16 C15 C20 119.52(19)
C16 C15 C14 116.58(18)
C20 C15 C14 123.64(19)
C15 C16 C17 120.44(19)
C18 C17 C16 119.8(2)
C17 C18 C19 120.2(2)
C18 C19 C20 120.4(2)
C19 C20 C15 119.59(19)
N22 C21 C4 178.5(2)

loop_
_geom_bond_atom_site_label_1
_geom_bond_atom_site_label_2
_geom_bond_distance
Br1 C10 1.895(2)
O1 C14 1.235(2)
N1 C14 1.376(3)
N1 N2 1.429(2)
N1 C5 1.481(3)
N2 C3 1.475(2)
N2 C6 1.482(3)
N22 C21 1.151(3)
C3 C13 1.503(3)
C3 C4 1.571(3)
C4 C21 1.464(3)
C4 C5 1.545(3)
C6 C7 1.508(3)
C7 C8 1.502(3)
C8 C13 1.398(3)
C8 C9 1.400(3)
C9 C10 1.383(3)
C10 C11 1.392(3)
C11 C12 1.377(3)
C12 C13 1.397(3)
C14 C15 1.492(3)
C15 C16 1.392(3)
C15 C20 1.397(3)
C16 C17 1.396(3)
C17 C18 1.380(3)
C18 C19 1.386(3)
C19 C20 1.394(3)

loop_
_geom_torsion_atom_site_label_1
_geom_torsion_atom_site_label_2
_geom_torsion_atom_site_label_3
_geom_torsion_atom_site_label_4
_geom_torsion
C14 N1 N2 C3 -107.45(19)
C5 N1 N2 C3 36.88(19)
C14 N1 N2 C6 134.08(19)
C5 N1 N2 C6 -81.6(2)
N1 N2 C3 C13 -163.49(16)
C6 N2 C3 C13 -46.0(2)
N1 N2 C3 C4 -39.25(17)
C6 N2 C3 C4 78.23(18)
N2 C3 C4 C21 150.37(16)
C13 C3 C4 C21 -85.7(2)
N2 C3 C4 C5 28.45(19)
C13 C3 C4 C5 152.35(17)
C14 N1 C5 C4 126.85(19)
N2 N1 C5 C4 -18.2(2)
C21 C4 C5 N1 -126.96(19)
C3 C4 C5 N1 -6.8(2)
N1 N2 C6 C7 179.09(15)
C3 N2 C6 C7 66.3(2)
N2 C6 C7 C8 -52.2(2)
C6 C7 C8 C13 21.0(3)
C6 C7 C8 C9 -159.62(18)
C13 C8 C9 C10 -1.9(3)
C7 C8 C9 C10 178.69(19)
C8 C9 C10 C11 2.3(3)
C8 C9 C10 Br1 -178.84(15)
C9 C10 C11 C12 -0.4(3)
Br1 C10 C11 C12 -179.25(16)
C10 C11 C12 C13 -1.9(3)
C11 C12 C13 C8 2.2(3)
C11 C12 C13 C3 -177.47(18)
C9 C8 C13 C12 -0.3(3)
C7 C8 C13 C12 179.13(19)
C9 C8 C13 C3 179.41(18)
C7 C8 C13 C3 -1.2(3)
N2 C3 C13 C12 -166.94(17)
C4 C3 C13 C12 74.3(2)
N2 C3 C13 C8 13.4(3)
C4 C3 C13 C8 -105.4(2)
N2 N1 C14 O1 155.00(19)
C5 N1 C14 O1 13.3(3)
N2 N1 C14 C15 -28.0(3)
C5 N1 C14 C15 -169.76(18)
O1 C14 C15 C16 -26.1(3)
N1 C14 C15 C16 156.95(19)
O1 C14 C15 C20 148.1(2)
N1 C14 C15 C20 -28.8(3)
C20 C15 C16 C17 -0.4(3)
C14 C15 C16 C17 174.07(18)
C15 C16 C17 C18 -0.5(3)
C16 C17 C18 C19 0.7(3)
C17 C18 C19 C20 0.0(3)
C18 C19 C20 C15 -0.9(3)
C16 C15 C20 C19 1.1(3)
C14 C15 C20 C19 -172.98(19)

loop_
_platon_squeeze_void_nr
_platon_squeeze_void_average_x
_platon_squeeze_void_average_y
_platon_squeeze_void_average_z
_platon_squeeze_void_volume
_platon_squeeze_void_count_electrons
_platon_squeeze_void_content
1 0.000 0.000 -0.029 211 45 ' '
